data_7226814
loop_
_publ_author_name
'Ma, Li'
'Du, Peng'
'Yang, Jin'
'Liu, Ying-Ying'
'Liu, Xiao-Li'
'Ma, Jian-Fang'

_publ_section_title
;
 Two heterotrimetallic organic frameworks constructed using a
 functionalized Schiff base ligand: syntheses, structures and visible
 photocatalytic activities for the degradation of chlorophenols
;
_journal_issue 101
_journal_name_full 'RSC Adv.'
_journal_page_first 98611
_journal_paper_doi 10.1039/C6RA18817F
_journal_volume 6
_journal_year 2016
_chemical_formula_sum 'C98 H132 Cd2 Fe2 N10 Na O38'
_chemical_formula_weight 2417.63
_chemical_name_systematic
;
 ?
;
_space_group_IT_number 14
_symmetry_cell_setting monoclinic
_symmetry_space_group_name_Hall '-P 2ybc'
_symmetry_space_group_name_H-M 'P 1 21/c 1'
_atom_sites_solution_hydrogens geom
_atom_sites_solution_primary direct
_atom_sites_solution_secondary difmap
_audit_creation_method SHELXL-97
_audit_update_record
;
2016-09-02 deposited with the CCDC.
2016-09-30 downloaded from the CCDC.
;
_cell_angle_alpha 90.00
_cell_angle_beta 102.534(6)
_cell_angle_gamma 90.00
_cell_formula_units_Z 2
_cell_length_a 24.5760(19)
_cell_length_b 12.4160(10)
_cell_length_c 18.0940(10)
_cell_measurement_reflns_used 3639
_cell_measurement_temperature 293(2)
_cell_measurement_theta_max 23.1350
_cell_measurement_theta_min 3.4440
_cell_volume 5389.5(7)
_computing_cell_refinement 'CrysAlisPro(1.171.35.21) (Agilent Tech., 2012)'
_computing_data_collection 'CrysAlisPro(1.171.35.21) (Agilent Tech., 2012)'
_computing_data_reduction 'CrysAlisPro(1.171.35.21) (Agilent Tech., 2012)'
_computing_structure_refinement 'SHELXL-97 (Sheldrick, 2008)'
_computing_structure_solution 'SHELXL-97 (Sheldrick, 2008)'
_diffrn_ambient_temperature 293(2)
_diffrn_detector_area_resol_mean 10.0
_diffrn_measured_fraction_theta_full 0.986
_diffrn_measured_fraction_theta_max 0.844
_diffrn_measurement_device_type 'Oxford Diffraction Gemini R Ultra'
_diffrn_measurement_method '\w scan'
_diffrn_radiation_monochromator graphite
_diffrn_radiation_source 'fine-focus sealed tube'
_diffrn_radiation_type MoK\a
_diffrn_radiation_wavelength 0.71069
_diffrn_reflns_av_R_equivalents 0.0483
_diffrn_reflns_av_sigmaI/netI 0.0941
_diffrn_reflns_limit_h_max 21
_diffrn_reflns_limit_h_min -33
_diffrn_reflns_limit_k_max 16
_diffrn_reflns_limit_k_min -16
_diffrn_reflns_limit_l_max 23
_diffrn_reflns_limit_l_min -23
_diffrn_reflns_number 23610
_diffrn_reflns_theta_full 25.00
_diffrn_reflns_theta_max 29.34
_diffrn_reflns_theta_min 3.04
_exptl_absorpt_coefficient_mu 0.746
_exptl_absorpt_correction_T_max 0.9028
_exptl_absorpt_correction_T_min 0.8297
_exptl_absorpt_correction_type multi-scan
_exptl_absorpt_process_details multi-scan
_exptl_crystal_colour red
_exptl_crystal_density_diffrn 1.490
_exptl_crystal_density_method 'not measured'
_exptl_crystal_description block
_exptl_crystal_F_000 2506
_exptl_crystal_size_max 0.26
_exptl_crystal_size_mid 0.24
_exptl_crystal_size_min 0.14
_platon_squeeze_details
;
;
_refine_diff_density_max 1.457
_refine_diff_density_min -1.712
_refine_diff_density_rms 0.120
_refine_ls_extinction_method none
_refine_ls_goodness_of_fit_ref 1.161
_refine_ls_hydrogen_treatment mixed
_refine_ls_matrix_type full
_refine_ls_number_parameters 569
_refine_ls_number_reflns 12480
_refine_ls_number_restraints 215
_refine_ls_restrained_S_all 1.348
_refine_ls_R_factor_all 0.1640
_refine_ls_R_factor_gt 0.0983
_refine_ls_shift/su_max 0.039
_refine_ls_shift/su_mean 0.001
_refine_ls_structure_factor_coef Fsqd
_refine_ls_weighting_details 'calc w=1/[\s^2^(Fo^2^)+(0.1155P)^2^+0.0000P] where P=(Fo^2^+2Fc^2^)/3'
_refine_ls_weighting_scheme calc
_refine_ls_wR_factor_gt 0.2526
_refine_ls_wR_factor_ref 0.2849
_reflns_number_gt 5800
_reflns_number_total 12480
_reflns_threshold_expression >2\s(I)
_cod_data_source_file c6ra18817f2.cif
_cod_data_source_block Compound-1
_cod_original_sg_symbol_H-M P21/c
_cod_database_code 7226814

loop_
_symmetry_equiv_pos_as_xyz
'x, y, z'
'-x, y+1/2, -z+1/2'
'-x, -y, -z'
'x, -y-1/2, z-1/2'

loop_
_atom_site_label
_atom_site_type_symbol
_atom_site_fract_x
_atom_site_fract_y
_atom_site_fract_z
_atom_site_U_iso_or_equiv
_atom_site_adp_type
_atom_site_occupancy
_atom_site_symmetry_multiplicity
_atom_site_calc_flag
_atom_site_refinement_flags
Fe1 Fe 0.13949(4) 0.26931(8) 0.07877(4) 0.0430(3) Uani 1 1 d .
Cd1 Cd 0.63076(3) 0.32710(8) 0.71056(5) 0.1043(4) Uani 1 1 d U
Na1 Na 0.5000 0.5000 0.5000 0.0835(14) Uani 1 2 d SD
C1 C -0.1663(3) 0.6540(6) -0.4787(4) 0.0545(18) Uani 1 1 d .
C2 C -0.1742(3) 0.5830(6) -0.4132(3) 0.0480(16) Uani 1 1 d .
C3 C -0.2244(3) 0.5376(6) -0.4122(4) 0.0584(19) Uani 1 1 d .
H3 H -0.2554 0.5524 -0.4506 0.070 Uiso 1 1 calc R
C4 C -0.2291(3) 0.4677(6) -0.3524(4) 0.0544(18) Uani 1 1 d .
C5 C -0.1832(3) 0.4512(6) -0.2936(3) 0.0484(16) Uani 1 1 d .
H5 H -0.1860 0.4049 -0.2542 0.058 Uiso 1 1 calc R
C6 C -0.1328(3) 0.5033(6) -0.2930(3) 0.0445(15) Uani 1 1 d .
C7 C -0.1288(3) 0.5680(5) -0.3542(3) 0.0452(15) Uani 1 1 d .
H7 H -0.0952 0.6016 -0.3554 0.054 Uiso 1 1 calc R
C8 C -0.2818(4) 0.4184(9) -0.3455(5) 0.078(3) Uani 1 1 d .
C9 C -0.0835(3) 0.4904(6) -0.2285(3) 0.0498(16) Uani 1 1 d .
H9A H -0.0520 0.4634 -0.2473 0.060 Uiso 1 1 calc R
H9B H -0.0734 0.5598 -0.2050 0.060 Uiso 1 1 calc R
C10 C -0.0538(3) 0.3951(5) -0.1133(3) 0.0452(15) Uani 1 1 d .
C11 C -0.0683(3) 0.3263(5) -0.0594(3) 0.0444(15) Uani 1 1 d .
H11 H -0.1047 0.3008 -0.0672 0.053 Uiso 1 1 calc R
C12 C -0.0301(3) 0.2947(5) 0.0053(3) 0.0394(14) Uani 1 1 d .
C13 C 0.0257(3) 0.3294(5) 0.0145(3) 0.0399(14) Uani 1 1 d .
C14 C 0.0398(3) 0.3997(5) -0.0406(3) 0.0424(14) Uani 1 1 d .
C15 C 0.0001(3) 0.4327(5) -0.1038(3) 0.0457(15) Uani 1 1 d .
H15 H 0.0098 0.4793 -0.1391 0.055 Uiso 1 1 calc R
C16 C -0.0479(3) 0.2176(5) 0.0627(3) 0.0458(15) Uani 1 1 d .
C17 C -0.1111(3) 0.1990(7) 0.0453(4) 0.0621(19) Uani 1 1 d .
H17A H -0.1204 0.1509 0.0822 0.093 Uiso 1 1 calc R
H17B H -0.1227 0.1680 -0.0043 0.093 Uiso 1 1 calc R
H17C H -0.1298 0.2665 0.0470 0.093 Uiso 1 1 calc R
C18 C -0.0200(4) 0.1083(6) 0.0580(5) 0.069(2) Uani 1 1 d .
H18A H -0.0308 0.0592 0.0932 0.104 Uiso 1 1 calc R
H18B H 0.0198 0.1171 0.0702 0.104 Uiso 1 1 calc R
H18C H -0.0314 0.0802 0.0076 0.104 Uiso 1 1 calc R
C19 C -0.0312(3) 0.2619(6) 0.1441(4) 0.0610(19) Uani 1 1 d .
H19A H -0.0430 0.2125 0.1784 0.092 Uiso 1 1 calc R
H19B H -0.0488 0.3304 0.1467 0.092 Uiso 1 1 calc R
H19C H 0.0085 0.2703 0.1580 0.092 Uiso 1 1 calc R
C20 C 0.0951(3) 0.4431(5) -0.0327(3) 0.0441(15) Uani 1 1 d .
H20 H 0.0991 0.5039 -0.0611 0.053 Uiso 1 1 calc R
C21 C 0.1913(3) 0.4616(6) 0.0220(4) 0.0533(17) Uani 1 1 d .
H21A H 0.1866 0.5312 -0.0029 0.064 Uiso 1 1 calc R
H21B H 0.2184 0.4203 0.0022 0.064 Uiso 1 1 calc R
C22 C 0.2104(3) 0.4754(6) 0.1075(4) 0.0588(19) Uani 1 1 d .
H22A H 0.2495 0.4952 0.1206 0.071 Uiso 1 1 calc R
H22B H 0.1889 0.5316 0.1252 0.071 Uiso 1 1 calc R
C23 C 0.2340(3) 0.3457(6) 0.2070(3) 0.0517(17) Uani 1 1 d .
H23 H 0.2616 0.3951 0.2274 0.062 Uiso 1 1 calc R
C24 C 0.2315(3) 0.2496(6) 0.2497(3) 0.0489(16) Uani 1 1 d .
C25 C 0.1928(3) 0.1659(6) 0.2258(3) 0.0471(16) Uani 1 1 d .
C26 C 0.1957(3) 0.0705(6) 0.2687(3) 0.0469(15) Uani 1 1 d .
C27 C 0.2362(3) 0.0656(6) 0.3344(4) 0.0564(18) Uani 1 1 d .
H27 H 0.2386 0.0034 0.3636 0.068 Uiso 1 1 calc R
C28 C 0.2734(3) 0.1481(7) 0.3595(4) 0.063(2) Uani 1 1 d .
C29 C 0.2718(3) 0.2414(7) 0.3178(4) 0.064(2) Uani 1 1 d .
H29 H 0.2967 0.2974 0.3342 0.077 Uiso 1 1 calc R
C30 C 0.1542(3) -0.0234(7) 0.2430(4) 0.064(2) Uani 1 1 d .
C31 C 0.1595(5) -0.0601(8) 0.1627(5) 0.098(3) Uani 1 1 d .
H31A H 0.1342 -0.1184 0.1461 0.147 Uiso 1 1 calc R
H31B H 0.1970 -0.0836 0.1644 0.147 Uiso 1 1 calc R
H31C H 0.1507 -0.0009 0.1280 0.147 Uiso 1 1 calc R
C32 C 0.0967(4) 0.0147(9) 0.2436(5) 0.086(3) Uani 1 1 d .
H32A H 0.0706 -0.0427 0.2277 0.129 Uiso 1 1 calc R
H32B H 0.0874 0.0746 0.2097 0.129 Uiso 1 1 calc R
H32C H 0.0950 0.0367 0.2939 0.129 Uiso 1 1 calc R
C33 C 0.1672(4) -0.1189(8) 0.2968(5) 0.083(3) Uani 1 1 d .
H33A H 0.1411 -0.1759 0.2795 0.125 Uiso 1 1 calc R
H33B H 0.1642 -0.0971 0.3467 0.125 Uiso 1 1 calc R
H33C H 0.2043 -0.1438 0.2981 0.125 Uiso 1 1 calc R
C34 C 0.3420(5) 0.2206(9) 0.4597(5) 0.100(4) Uani 1 1 d .
H34A H 0.3176 0.2772 0.4703 0.120 Uiso 1 1 calc R
H34B H 0.3635 0.2483 0.4248 0.120 Uiso 1 1 calc R
C35 C 0.3805(4) 0.1831(8) 0.5324(5) 0.079(3) Uani 1 1 d .
C36 C 0.3658(4) 0.1088(9) 0.5801(5) 0.089(3) Uani 1 1 d .
H36 H 0.3308 0.0770 0.5669 0.106 Uiso 1 1 calc R
C37 C 0.4012(3) 0.0792(9) 0.6472(4) 0.080(3) Uani 1 1 d .
C38 C 0.4517(3) 0.1311(8) 0.6692(5) 0.080(3) Uani 1 1 d .
H38 H 0.4752 0.1142 0.7153 0.096 Uiso 1 1 calc R
C39 C 0.4674(4) 0.2073(8) 0.6235(5) 0.080(3) Uani 1 1 d .
C40 C 0.4324(4) 0.2333(8) 0.5547(5) 0.078(2) Uani 1 1 d .
H40 H 0.4435 0.2843 0.5234 0.093 Uiso 1 1 calc R
C41 C 0.3854(4) -0.0081(10) 0.6947(5) 0.090(3) Uani 1 1 d .
C42 C 0.5235(5) 0.2568(11) 0.6479(6) 0.099(3) Uani 1 1 d .
N1 N 0.1389(2) 0.4053(5) 0.0098(3) 0.0495(14) Uani 1 1 d .
N2 N 0.2015(2) 0.3708(4) 0.1428(3) 0.0464(13) Uani 1 1 d .
O1 O -0.2831(3) 0.3501(6) -0.2949(4) 0.1011(19) Uani 1 1 d U
O3 O -0.2063(2) 0.6948(5) -0.5225(3) 0.0728(14) Uani 1 1 d U
O2W' O 0.4319(10) 0.390(2) 0.3856(14) 0.104(3) Uiso 0.30 1 d PU
O2W O 0.4796(3) 0.4736(7) 0.3804(4) 0.0728(17) Uani 0.70 1 d PDU
O4 O -0.1175(2) 0.6673(4) -0.4897(3) 0.0645(13) Uani 1 1 d U
O5 O -0.09597(19) 0.4185(4) -0.1747(2) 0.0573(12) Uani 1 1 d U
O6 O 0.06369(18) 0.3001(4) 0.0758(2) 0.0462(10) Uani 1 1 d U
O7 O 0.15381(19) 0.1776(4) 0.1630(2) 0.0524(11) Uani 1 1 d U
O8 O 0.3106(3) 0.1304(5) 0.4283(3) 0.0841(15) Uani 1 1 d U
O9 O 0.3518(4) -0.0797(8) 0.6680(5) 0.129(3) Uani 1 1 d U
O12 O 0.5513(4) 0.2391(8) 0.7117(6) 0.134(2) Uani 1 1 d U
O13 O 0.6692(8) 0.1654(19) 0.7888(13) 0.157(4) Uani 0.50 1 d PU
O13' O 0.6591(9) 0.1447(19) 0.7180(14) 0.162(5) Uani 0.50 1 d PU
O1W O 0.4228(3) 0.5309(8) 0.4722(5) 0.141(3) Uani 1 1 d DU
O11 O 0.4615(3) 0.6839(6) 0.3963(4) 0.117(2) Uani 1 1 d DU
O2 O 0.3222(3) 0.5574(8) 0.3870(5) 0.127(2) Uani 1 1 d DU
O10 O 0.4078(3) 0.5183(7) 0.2575(4) 0.116(2) Uani 1 1 d DU

loop_
_atom_site_aniso_label
_atom_site_aniso_U_11
_atom_site_aniso_U_22
_atom_site_aniso_U_33
_atom_site_aniso_U_23
_atom_site_aniso_U_13
_atom_site_aniso_U_12
Fe1 0.0423(5) 0.0543(6) 0.0285(4) -0.0011(4) -0.0009(3) 0.0001(4)
Cd1 0.0546(5) 0.1431(8) 0.1147(7) -0.0457(5) 0.0174(4) -0.0336(4)
Na1 0.080(3) 0.088(3) 0.072(3) 0.002(2) -0.007(2) -0.026(3)
C1 0.069(5) 0.050(4) 0.038(3) 0.005(3) -0.003(3) 0.018(4)
C2 0.048(4) 0.055(4) 0.039(3) -0.001(3) 0.004(3) 0.008(3)
C3 0.054(5) 0.072(5) 0.042(4) 0.007(3) -0.005(3) 0.006(4)
C4 0.043(4) 0.073(5) 0.046(4) -0.011(3) 0.007(3) -0.007(4)
C5 0.057(4) 0.055(4) 0.032(3) 0.004(3) 0.007(3) -0.001(3)
C6 0.043(4) 0.060(4) 0.029(3) 0.002(3) 0.003(2) 0.006(3)
C7 0.051(4) 0.051(4) 0.032(3) 0.007(3) 0.006(3) 0.007(3)
C8 0.047(5) 0.114(8) 0.060(5) -0.017(5) -0.014(4) -0.003(5)
C9 0.047(4) 0.061(4) 0.037(3) 0.002(3) -0.002(3) 0.003(3)
C10 0.041(4) 0.058(4) 0.031(3) 0.006(3) -0.003(3) -0.006(3)
C11 0.045(4) 0.052(4) 0.035(3) 0.002(3) 0.005(3) -0.006(3)
C12 0.046(4) 0.038(3) 0.034(3) 0.002(2) 0.007(3) 0.004(3)
C13 0.041(4) 0.046(4) 0.032(3) -0.001(3) 0.007(2) 0.000(3)
C14 0.043(4) 0.051(4) 0.031(3) -0.002(3) 0.002(2) -0.001(3)
C15 0.049(4) 0.050(4) 0.034(3) 0.010(3) 0.000(3) 0.000(3)
C16 0.049(4) 0.044(4) 0.043(3) 0.008(3) 0.007(3) 0.003(3)
C17 0.056(5) 0.075(5) 0.055(4) 0.010(4) 0.010(3) -0.012(4)
C18 0.083(6) 0.051(4) 0.075(5) 0.013(4) 0.019(4) 0.006(4)
C19 0.072(5) 0.073(5) 0.039(3) 0.000(3) 0.013(3) -0.005(4)
C20 0.050(4) 0.052(4) 0.027(3) 0.012(3) 0.003(3) -0.001(3)
C21 0.046(4) 0.068(5) 0.044(3) 0.009(3) 0.003(3) -0.012(3)
C22 0.053(4) 0.070(5) 0.047(4) -0.005(3) -0.005(3) -0.011(4)
C23 0.054(4) 0.062(4) 0.035(3) -0.011(3) -0.001(3) -0.010(3)
C24 0.053(4) 0.057(4) 0.030(3) -0.005(3) -0.005(3) 0.004(3)
C25 0.044(4) 0.061(4) 0.031(3) -0.006(3) -0.001(3) 0.004(3)
C26 0.049(4) 0.058(4) 0.032(3) -0.003(3) 0.005(3) 0.000(3)
C27 0.063(5) 0.061(4) 0.039(3) 0.010(3) -0.004(3) 0.003(4)
C28 0.065(5) 0.077(5) 0.037(4) 0.004(4) -0.013(3) 0.003(4)
C29 0.065(5) 0.078(5) 0.040(4) -0.004(4) -0.011(3) -0.007(4)
C30 0.064(5) 0.075(5) 0.047(4) 0.007(4) 0.004(3) -0.019(4)
C31 0.145(10) 0.075(6) 0.065(5) -0.011(5) 0.005(5) -0.023(6)
C32 0.061(6) 0.113(8) 0.083(6) 0.028(5) 0.012(4) -0.010(5)
C33 0.080(6) 0.093(6) 0.070(5) 0.017(5) 0.000(4) -0.013(5)
C34 0.098(8) 0.108(8) 0.069(5) 0.019(5) -0.040(5) -0.035(6)
C35 0.062(5) 0.099(7) 0.062(5) 0.014(5) -0.016(4) -0.016(5)
C36 0.050(5) 0.123(8) 0.076(5) 0.031(6) -0.024(4) -0.025(5)
C37 0.051(5) 0.128(8) 0.053(4) 0.024(5) -0.007(3) -0.002(5)
C38 0.050(5) 0.111(7) 0.066(5) 0.007(5) -0.014(4) -0.011(5)
C39 0.056(5) 0.107(7) 0.066(5) -0.007(5) -0.010(4) -0.030(5)
C40 0.078(6) 0.084(6) 0.066(5) 0.005(4) 0.004(4) -0.029(5)
C41 0.068(6) 0.140(9) 0.052(5) 0.031(5) -0.012(4) 0.004(6)
C42 0.079(7) 0.139(10) 0.074(6) -0.006(6) 0.007(5) -0.031(7)
N1 0.049(3) 0.071(4) 0.026(2) 0.000(2) 0.004(2) -0.002(3)
N2 0.050(3) 0.051(3) 0.034(3) -0.003(2) 0.001(2) 0.001(3)
O1 0.068(4) 0.127(5) 0.104(4) 0.026(4) 0.010(3) -0.018(3)
O3 0.072(3) 0.082(3) 0.058(3) 0.019(3) -0.001(3) 0.003(3)
O2W 0.066(4) 0.093(4) 0.064(3) 0.004(3) 0.024(3) 0.008(3)
O4 0.066(3) 0.081(3) 0.044(2) 0.015(2) 0.007(2) -0.002(3)
O5 0.045(3) 0.079(3) 0.043(2) 0.021(2) -0.0001(19) -0.005(2)
O6 0.047(2) 0.059(3) 0.032(2) 0.0092(18) 0.0064(17) 0.007(2)
O7 0.057(3) 0.058(3) 0.033(2) 0.0039(19) -0.0102(19) -0.005(2)
O8 0.084(3) 0.093(3) 0.061(3) 0.020(3) -0.015(2) 0.000(3)
O9 0.102(5) 0.153(6) 0.116(5) 0.046(4) -0.017(4) -0.029(5)
O12 0.093(4) 0.149(5) 0.139(5) 0.021(4) -0.021(4) -0.012(4)
O13 0.105(8) 0.194(8) 0.159(9) 0.006(6) -0.003(8) -0.030(7)
O13' 0.120(8) 0.182(9) 0.170(9) 0.005(8) 0.001(8) -0.017(8)
O1W 0.097(5) 0.175(6) 0.150(6) -0.032(5) 0.027(4) -0.017(5)
O11 0.100(4) 0.146(5) 0.104(4) -0.025(4) 0.023(4) -0.035(4)
O2 0.079(5) 0.164(6) 0.130(5) 0.027(5) 0.008(4) -0.015(4)
O10 0.114(4) 0.126(4) 0.098(4) -0.021(4) 0.001(3) 0.010(4)

loop_
_atom_type_symbol
_atom_type_description
_atom_type_scat_dispersion_real
_atom_type_scat_dispersion_imag
_atom_type_scat_source
C C 0.0033 0.0016 'International Tables Vol C Tables 4.2.6.8 and 6.1.1.4'
H H 0.0000 0.0000 'International Tables Vol C Tables 4.2.6.8 and 6.1.1.4'
N N 0.0061 0.0033 'International Tables Vol C Tables 4.2.6.8 and 6.1.1.4'
O O 0.0106 0.0060 'International Tables Vol C Tables 4.2.6.8 and 6.1.1.4'
Fe Fe 0.3463 0.8444 'International Tables Vol C Tables 4.2.6.8 and 6.1.1.4'
Cd Cd -0.8075 1.2024 'International Tables Vol C Tables 4.2.6.8 and 6.1.1.4'
Na Na 0.0362 0.0249 'International Tables Vol C Tables 4.2.6.8 and 6.1.1.4'

loop_
_geom_angle_atom_site_label_1
_geom_angle_atom_site_label_2
_geom_angle_atom_site_label_3
_geom_angle
_geom_angle_site_symmetry_1
_geom_angle_site_symmetry_3
O7 Fe1 O6 98.9(2) . .
O7 Fe1 O4 103.8(2) . 2_544
O6 Fe1 O4 90.7(2) . 2_544
O7 Fe1 N1 161.6(2) . .
O6 Fe1 N1 86.6(2) . .
O4 Fe1 N1 93.6(2) 2_544 .
O7 Fe1 N2 86.00(19) . .
O6 Fe1 N2 118.9(2) . .
O4 Fe1 N2 147.4(2) 2_544 .
N1 Fe1 N2 76.0(2) . .
O7 Fe1 O3 95.1(2) . 2_544
O6 Fe1 O3 149.38(18) . 2_544
O4 Fe1 O3 59.4(2) 2_544 2_544
N1 Fe1 O3 88.5(2) . 2_544
N2 Fe1 O3 89.0(2) . 2_544
O7 Fe1 C1 102.0(2) . 2_544
O6 Fe1 C1 120.4(2) . 2_544
O4 Fe1 C1 30.2(2) 2_544 2_544
N1 Fe1 C1 89.9(2) . 2_544
N2 Fe1 C1 117.7(2) . 2_544
O3 Fe1 C1 29.3(2) 2_544 2_544
O1 Cd1 O12 158.3(3) 1_656 .
O1 Cd1 O10 111.5(3) 1_656 3_666
O12 Cd1 O10 89.9(3) . 3_666
O1 Cd1 O13' 81.4(6) 1_656 .
O12 Cd1 O13' 77.2(6) . .
O10 Cd1 O13' 158.3(7) 3_666 .
O1 Cd1 O9 89.8(3) 1_656 2_656
O12 Cd1 O9 101.9(4) . 2_656
O10 Cd1 O9 51.0(3) 3_666 2_656
O13' Cd1 O9 114.3(6) . 2_656
O1 Cd1 O13 83.1(5) 1_656 .
O12 Cd1 O13 80.0(5) . .
O10 Cd1 O13 131.1(6) 3_666 .
O13' Cd1 O13 30.1(7) . .
O9 Cd1 O13 84.3(6) 2_656 .
O1 Cd1 O11 131.9(3) 1_656 3_666
O12 Cd1 O11 51.0(3) . 3_666
O10 Cd1 O11 83.7(3) 3_666 3_666
O13' Cd1 O11 100.8(6) . 3_666
O9 Cd1 O11 129.7(3) 2_656 3_666
O13 Cd1 O11 121.8(5) . 3_666
O1 Cd1 C41 101.8(3) 1_656 2_656
O12 Cd1 C41 96.5(4) . 2_656
O10 Cd1 C41 24.3(3) 3_666 2_656
O13' Cd1 C41 139.2(7) . 2_656
O9 Cd1 C41 26.7(2) 2_656 2_656
O13 Cd1 C41 109.2(6) . 2_656
O11 Cd1 C41 106.1(3) 3_666 2_656
O1W Na1 O1W 180.000(1) 3_666 .
O1W Na1 O2W 103.8(3) 3_666 .
O1W Na1 O2W 76.2(3) . .
O1W Na1 O2W 76.2(3) 3_666 3_666
O1W Na1 O2W 103.8(3) . 3_666
O2W Na1 O2W 180.000(1) . 3_666
O1W Na1 O2W' 59.1(6) 3_666 3_666
O1W Na1 O2W' 120.9(6) . 3_666
O2W Na1 O2W' 144.6(5) . 3_666
O2W Na1 O2W' 35.4(5) 3_666 3_666
O1W Na1 O2W' 120.9(6) 3_666 .
O1W Na1 O2W' 59.1(6) . .
O2W Na1 O2W' 35.4(5) . .
O2W Na1 O2W' 144.6(5) 3_666 .
O2W' Na1 O2W' 180.000(2) 3_666 .
O3 C1 O4 119.8(7) . .
O3 C1 C2 121.3(7) . .
O4 C1 C2 118.9(6) . .
O3 C1 Fe1 66.3(4) . 2_554
O4 C1 Fe1 53.6(3) . 2_554
C2 C1 Fe1 172.3(5) . 2_554
C3 C2 C7 121.1(6) . .
C3 C2 C1 121.4(6) . .
C7 C2 C1 117.5(6) . .
C2 C3 C4 119.4(6) . .
C2 C3 H3 120.3 . .
C4 C3 H3 120.3 . .
C5 C4 C3 119.3(6) . .
C5 C4 C8 117.4(7) . .
C3 C4 C8 123.0(7) . .
C4 C5 C6 120.7(6) . .
C4 C5 H5 119.6 . .
C6 C5 H5 119.6 . .
C7 C6 C5 118.5(6) . .
C7 C6 C9 120.0(6) . .
C5 C6 C9 121.5(6) . .
C2 C7 C6 120.7(6) . .
C2 C7 H7 119.6 . .
C6 C7 H7 119.6 . .
O2 C8 O1 119.9(10) 3_565 .
O2 C8 C4 119.4(10) 3_565 .
O1 C8 C4 120.7(8) . .
O5 C9 C6 110.4(5) . .
O5 C9 H9A 109.6 . .
C6 C9 H9A 109.6 . .
O5 C9 H9B 109.6 . .
C6 C9 H9B 109.6 . .
H9A C9 H9B 108.1 . .
O5 C10 C15 124.4(5) . .
O5 C10 C11 115.5(5) . .
C15 C10 C11 120.1(5) . .
C12 C11 C10 122.2(6) . .
C12 C11 H11 118.9 . .
C10 C11 H11 118.9 . .
C11 C12 C13 118.3(5) . .
C11 C12 C16 120.3(6) . .
C13 C12 C16 121.3(5) . .
O6 C13 C12 120.0(5) . .
O6 C13 C14 121.1(5) . .
C12 C13 C14 118.8(5) . .
C15 C14 C13 121.5(6) . .
C15 C14 C20 116.7(5) . .
C13 C14 C20 121.8(5) . .
C10 C15 C14 119.0(6) . .
C10 C15 H15 120.5 . .
C14 C15 H15 120.5 . .
C17 C16 C18 107.6(6) . .
C17 C16 C19 107.3(6) . .
C18 C16 C19 109.9(6) . .
C17 C16 C12 112.1(5) . .
C18 C16 C12 108.5(5) . .
C19 C16 C12 111.5(6) . .
C16 C17 H17A 109.5 . .
C16 C17 H17B 109.5 . .
H17A C17 H17B 109.5 . .
C16 C17 H17C 109.5 . .
H17A C17 H17C 109.5 . .
H17B C17 H17C 109.5 . .
C16 C18 H18A 109.5 . .
C16 C18 H18B 109.5 . .
H18A C18 H18B 109.5 . .
C16 C18 H18C 109.5 . .
H18A C18 H18C 109.5 . .
H18B C18 H18C 109.5 . .
C16 C19 H19A 109.5 . .
C16 C19 H19B 109.5 . .
H19A C19 H19B 109.5 . .
C16 C19 H19C 109.5 . .
H19A C19 H19C 109.5 . .
H19B C19 H19C 109.5 . .
N1 C20 C14 125.4(6) . .
N1 C20 H20 117.3 . .
C14 C20 H20 117.3 . .
N1 C21 C22 106.2(5) . .
N1 C21 H21A 110.5 . .
C22 C21 H21A 110.5 . .
N1 C21 H21B 110.5 . .
C22 C21 H21B 110.5 . .
H21A C21 H21B 108.7 . .
N2 C22 C21 107.2(5) . .
N2 C22 H22A 110.3 . .
C21 C22 H22A 110.3 . .
N2 C22 H22B 110.3 . .
C21 C22 H22B 110.3 . .
H22A C22 H22B 108.5 . .
N2 C23 C24 126.4(6) . .
N2 C23 H23 116.8 . .
C24 C23 H23 116.8 . .
C29 C24 C25 120.9(7) . .
C29 C24 C23 115.4(6) . .
C25 C24 C23 123.7(6) . .
O7 C25 C26 120.3(6) . .
O7 C25 C24 119.6(6) . .
C26 C25 C24 120.0(5) . .
C27 C26 C25 117.0(6) . .
C27 C26 C30 122.0(6) . .
C25 C26 C30 121.0(6) . .
C26 C27 C28 123.7(7) . .
C26 C27 H27 118.2 . .
C28 C27 H27 118.2 . .
C29 C28 O8 123.9(7) . .
C29 C28 C27 120.2(6) . .
O8 C28 C27 115.9(7) . .
C28 C29 C24 118.1(7) . .
C28 C29 H29 120.9 . .
C24 C29 H29 120.9 . .
C32 C30 C33 108.0(7) . .
C32 C30 C31 111.8(7) . .
C33 C30 C31 108.7(8) . .
C32 C30 C26 108.7(7) . .
C33 C30 C26 111.1(6) . .
C31 C30 C26 108.5(6) . .
C30 C31 H31A 109.5 . .
C30 C31 H31B 109.5 . .
H31A C31 H31B 109.5 . .
C30 C31 H31C 109.5 . .
H31A C31 H31C 109.5 . .
H31B C31 H31C 109.5 . .
C30 C32 H32A 109.5 . .
C30 C32 H32B 109.5 . .
H32A C32 H32B 109.5 . .
C30 C32 H32C 109.5 . .
H32A C32 H32C 109.5 . .
H32B C32 H32C 109.5 . .
C30 C33 H33A 109.5 . .
C30 C33 H33B 109.5 . .
H33A C33 H33B 109.5 . .
C30 C33 H33C 109.5 . .
H33A C33 H33C 109.5 . .
H33B C33 H33C 109.5 . .
O8 C34 C35 106.9(8) . .
O8 C34 H34A 110.3 . .
C35 C34 H34A 110.3 . .
O8 C34 H34B 110.3 . .
C35 C34 H34B 110.3 . .
H34A C34 H34B 108.6 . .
C36 C35 C40 118.0(7) . .
C36 C35 C34 123.6(8) . .
C40 C35 C34 118.2(8) . .
C35 C36 C37 122.3(8) . .
C35 C36 H36 118.9 . .
C37 C36 H36 118.9 . .
C38 C37 C36 118.9(8) . .
C38 C37 C41 120.5(7) . .
C36 C37 C41 120.6(8) . .
C37 C38 C39 120.3(7) . .
C37 C38 H38 119.8 . .
C39 C38 H38 119.8 . .
C38 C39 C40 120.1(7) . .
C38 C39 C42 118.2(8) . .
C40 C39 C42 121.6(9) . .
C35 C40 C39 120.3(8) . .
C35 C40 H40 119.8 . .
C39 C40 H40 119.8 . .
O10 C41 O9 116.0(10) 4_566 .
O10 C41 C37 121.3(10) 4_566 .
O9 C41 C37 122.3(8) . .
O10 C41 Cd1 53.7(6) 4_566 2_646
O9 C41 Cd1 62.3(6) . 2_646
C37 C41 Cd1 173.3(6) . 2_646
O11 C42 O12 123.1(11) 3_666 .
O11 C42 C39 117.1(10) 3_666 .
O12 C42 C39 119.8(11) . .
C20 N1 C21 121.7(6) . .
C20 N1 Fe1 123.6(5) . .
C21 N1 Fe1 114.2(4) . .
C23 N2 C22 118.5(5) . .
C23 N2 Fe1 125.3(5) . .
C22 N2 Fe1 116.1(4) . .
C8 O1 Cd1 107.7(6) . 1_454
C1 O3 Fe1 84.4(5) . 2_554
O2W O2W' Na1 51.5(7) . .
O2W' O2W Na1 93.1(9) . .
C1 O4 Fe1 96.2(4) . 2_554
C10 O5 C9 117.1(5) . .
C13 O6 Fe1 125.8(4) . .
C25 O7 Fe1 137.5(4) . .
C28 O8 C34 115.5(6) . .
C41 O9 Cd1 91.0(6) . 2_646
C42 O12 Cd1 102.3(8) . .
O13' O13 Cd1 68.2(15) . .
O13 O13' Cd1 81.7(17) . .
C42 O11 Cd1 83.3(6) 3_666 3_666
C41 O10 Cd1 102.0(7) 4_565 3_666

loop_
_geom_bond_atom_site_label_1
_geom_bond_atom_site_label_2
_geom_bond_distance
_geom_bond_site_symmetry_2
Fe1 O7 1.874(4) .
Fe1 O6 1.891(4) .
Fe1 O4 2.029(5) 2_544
Fe1 N1 2.097(6) .
Fe1 N2 2.118(5) .
Fe1 O3 2.305(6) 2_544
Fe1 C1 2.506(8) 2_544
Cd1 O1 2.159(7) 1_656
Cd1 O12 2.241(9) .
Cd1 O10 2.269(8) 3_666
Cd1 O13' 2.36(2) .
Cd1 O9 2.438(7) 2_656
Cd1 O13 2.52(2) .
Cd1 O11 2.645(7) 3_666
Cd1 C41 2.753(10) 2_656
Na1 O1W 1.893(8) 3_666
Na1 O1W 1.893(8) .
Na1 O2W 2.138(7) .
Na1 O2W 2.138(7) 3_666
Na1 O2W' 2.73(3) 3_666
Na1 O2W' 2.73(2) .
C1 O3 1.231(8) .
C1 O4 1.268(9) .
C1 C2 1.523(10) .
C1 Fe1 2.506(8) 2_554
C2 C3 1.361(10) .
C2 C7 1.379(9) .
C3 C4 1.411(10) .
C3 H3 0.9300 .
C4 C5 1.388(9) .
C4 C8 1.460(12) .
C5 C6 1.395(9) .
C5 H5 0.9300 .
C6 C7 1.388(9) .
C6 C9 1.497(8) .
C7 H7 0.9300 .
C8 O2 1.149(10) 3_565
C8 O1 1.254(11) .
C9 O5 1.403(8) .
C9 H9A 0.9700 .
C9 H9B 0.9700 .
C10 O5 1.374(7) .
C10 C15 1.379(9) .
C10 C11 1.400(9) .
C11 C12 1.388(8) .
C11 H11 0.9300 .
C12 C13 1.414(9) .
C12 C16 1.544(9) .
C13 O6 1.336(7) .
C13 C14 1.423(9) .
C14 C15 1.394(8) .
C14 C20 1.441(9) .
C15 H15 0.9300 .
C16 C17 1.534(10) .
C16 C18 1.531(10) .
C16 C19 1.543(9) .
C17 H17A 0.9600 .
C17 H17B 0.9600 .
C17 H17C 0.9600 .
C18 H18A 0.9600 .
C18 H18B 0.9600 .
C18 H18C 0.9600 .
C19 H19A 0.9600 .
C19 H19B 0.9600 .
C19 H19C 0.9600 .
C20 N1 1.269(8) .
C20 H20 0.9300 .
C21 N1 1.440(8) .
C21 C22 1.525(9) .
C21 H21A 0.9700 .
C21 H21B 0.9700 .
C22 N2 1.485(9) .
C22 H22A 0.9700 .
C22 H22B 0.9700 .
C23 N2 1.297(8) .
C23 C24 1.429(10) .
C23 H23 0.9300 .
C24 C29 1.408(9) .
C24 C25 1.412(10) .
C25 O7 1.325(7) .
C25 C26 1.409(9) .
C26 C27 1.377(9) .
C26 C30 1.552(10) .
C27 C28 1.383(11) .
C27 H27 0.9300 .
C28 C29 1.380(11) .
C28 O8 1.392(8) .
C29 H29 0.9300 .
C30 C32 1.494(12) .
C30 C33 1.523(11) .
C30 C31 1.554(12) .
C31 H31A 0.9600 .
C31 H31B 0.9600 .
C31 H31C 0.9600 .
C32 H32A 0.9600 .
C32 H32B 0.9600 .
C32 H32C 0.9600 .
C33 H33A 0.9600 .
C33 H33B 0.9600 .
C33 H33C 0.9600 .
C34 O8 1.408(11) .
C34 C35 1.517(11) .
C34 H34A 0.9700 .
C34 H34B 0.9700 .
C35 C36 1.364(12) .
C35 C40 1.396(12) .
C36 C37 1.382(11) .
C36 H36 0.9300 .
C37 C38 1.378(11) .
C37 C41 1.485(14) .
C38 C39 1.365(13) .
C38 H38 0.9300 .
C39 C40 1.390(12) .
C39 C42 1.486(13) .
C40 H40 0.9300 .
C41 O10 1.158(10) 4_566
C41 O9 1.237(12) .
C41 Cd1 2.753(10) 2_646
C42 O11 1.201(12) 3_666
C42 O12 1.228(12) .
O1 Cd1 2.159(7) 1_454
O3 Fe1 2.305(6) 2_554
O2W' O2W 1.58(3) .
O4 Fe1 2.029(5) 2_554
O9 Cd1 2.438(7) 2_646
O13 O13' 1.28(3) .
O11 C42 1.201(12) 3_666
O11 Cd1 2.645(7) 3_666
O2 C8 1.149(10) 3_565
O10 C41 1.158(10) 4_565
O10 Cd1 2.269(8) 3_666

loop_
_geom_torsion_atom_site_label_1
_geom_torsion_atom_site_label_2
_geom_torsion_atom_site_label_3
_geom_torsion_atom_site_label_4
_geom_torsion
_geom_torsion_site_symmetry_1
_geom_torsion_site_symmetry_4
O3 C1 C2 C3 18.5(10) . .
O4 C1 C2 C3 -158.6(7) . .
Fe1 C1 C2 C3 -169(3) 2_554 .
O3 C1 C2 C7 -160.3(7) . .
O4 C1 C2 C7 22.6(9) . .
Fe1 C1 C2 C7 12(4) 2_554 .
C7 C2 C3 C4 -4.6(10) . .
C1 C2 C3 C4 176.6(7) . .
C2 C3 C4 C5 3.4(11) . .
C2 C3 C4 C8 177.8(7) . .
C3 C4 C5 C6 0.4(10) . .
C8 C4 C5 C6 -174.4(7) . .
C4 C5 C6 C7 -3.0(10) . .
C4 C5 C6 C9 177.2(6) . .
C3 C2 C7 C6 1.9(10) . .
C1 C2 C7 C6 -179.2(6) . .
C5 C6 C7 C2 1.9(10) . .
C9 C6 C7 C2 -178.3(6) . .
C5 C4 C8 O2 168.8(9) . 3_565
C3 C4 C8 O2 -5.7(14) . 3_565
C5 C4 C8 O1 -11.3(12) . .
C3 C4 C8 O1 174.1(8) . .
C7 C6 C9 O5 -177.6(6) . .
C5 C6 C9 O5 2.2(9) . .
O5 C10 C11 C12 179.6(6) . .
C15 C10 C11 C12 1.1(10) . .
C10 C11 C12 C13 -3.3(9) . .
C10 C11 C12 C16 -179.3(6) . .
C11 C12 C13 O6 -179.6(6) . .
C16 C12 C13 O6 -3.6(9) . .
C11 C12 C13 C14 3.4(8) . .
C16 C12 C13 C14 179.4(6) . .
O6 C13 C14 C15 -178.5(6) . .
C12 C13 C14 C15 -1.5(9) . .
O6 C13 C14 C20 -0.5(9) . .
C12 C13 C14 C20 176.4(6) . .
O5 C10 C15 C14 -177.4(6) . .
C11 C10 C15 C14 1.0(10) . .
C13 C14 C15 C10 -0.7(10) . .
C20 C14 C15 C10 -178.8(6) . .
C11 C12 C16 C17 -9.2(8) . .
C13 C12 C16 C17 174.9(6) . .
C11 C12 C16 C18 109.4(7) . .
C13 C12 C16 C18 -66.5(8) . .
C11 C12 C16 C19 -129.5(6) . .
C13 C12 C16 C19 54.6(8) . .
C15 C14 C20 N1 -162.9(6) . .
C13 C14 C20 N1 19.1(10) . .
N1 C21 C22 N2 44.8(8) . .
N2 C23 C24 C29 179.7(7) . .
N2 C23 C24 C25 1.4(12) . .
C29 C24 C25 O7 177.2(6) . .
C23 C24 C25 O7 -4.6(10) . .
C29 C24 C25 C26 -2.7(10) . .
C23 C24 C25 C26 175.5(6) . .
O7 C25 C26 C27 -178.0(6) . .
C24 C25 C26 C27 1.9(10) . .
O7 C25 C26 C30 1.0(10) . .
C24 C25 C26 C30 -179.1(6) . .
C25 C26 C27 C28 -0.3(11) . .
C30 C26 C27 C28 -179.3(7) . .
C26 C27 C28 C29 -0.7(13) . .
C26 C27 C28 O8 178.3(7) . .
O8 C28 C29 C24 -178.9(7) . .
C27 C28 C29 C24 0.0(12) . .
C25 C24 C29 C28 1.7(11) . .
C23 C24 C29 C28 -176.7(7) . .
C27 C26 C30 C32 115.5(8) . .
C25 C26 C30 C32 -63.5(8) . .
C27 C26 C30 C33 -3.3(10) . .
C25 C26 C30 C33 177.8(7) . .
C27 C26 C30 C31 -122.7(8) . .
C25 C26 C30 C31 58.3(10) . .
O8 C34 C35 C36 -36.4(15) . .
O8 C34 C35 C40 148.6(10) . .
C40 C35 C36 C37 -2.7(16) . .
C34 C35 C36 C37 -177.6(11) . .
C35 C36 C37 C38 4.1(16) . .
C35 C36 C37 C41 -175.2(10) . .
C36 C37 C38 C39 -2.8(16) . .
C41 C37 C38 C39 176.5(10) . .
C37 C38 C39 C40 0.3(16) . .
C37 C38 C39 C42 -176.9(10) . .
C36 C35 C40 C39 0.1(15) . .
C34 C35 C40 C39 175.3(10) . .
C38 C39 C40 C35 1.1(16) . .
C42 C39 C40 C35 178.2(10) . .
C38 C37 C41 O10 17.9(17) . 4_566
C36 C37 C41 O10 -162.9(11) . 4_566
C38 C37 C41 O9 -155.0(11) . .
C36 C37 C41 O9 24.3(17) . .
C38 C37 C41 Cd1 -23(7) . 2_646
C36 C37 C41 Cd1 156(6) . 2_646
C38 C39 C42 O11 173.3(11) . 3_666
C40 C39 C42 O11 -3.9(17) . 3_666
C38 C39 C42 O12 -9.1(17) . .
C40 C39 C42 O12 173.7(11) . .
C14 C20 N1 C21 -171.6(6) . .
C14 C20 N1 Fe1 -0.2(9) . .
C22 C21 N1 C20 124.3(6) . .
C22 C21 N1 Fe1 -47.9(7) . .
O7 Fe1 N1 C20 -132.3(7) . .
O6 Fe1 N1 C20 -23.9(5) . .
O4 Fe1 N1 C20 66.6(5) 2_544 .
N2 Fe1 N1 C20 -144.8(5) . .
O3 Fe1 N1 C20 125.8(5) 2_544 .
C1 Fe1 N1 C20 96.6(5) 2_544 .
O7 Fe1 N1 C21 39.7(9) . .
O6 Fe1 N1 C21 148.1(5) . .
O4 Fe1 N1 C21 -121.4(5) 2_544 .
N2 Fe1 N1 C21 27.2(4) . .
O3 Fe1 N1 C21 -62.2(4) 2_544 .
C1 Fe1 N1 C21 -91.4(5) 2_544 .
C24 C23 N2 C22 179.3(7) . .
C24 C23 N2 Fe1 -5.3(10) . .
C21 C22 N2 C23 151.0(6) . .
C21 C22 N2 Fe1 -24.8(7) . .
O7 Fe1 N2 C23 8.7(6) . .
O6 Fe1 N2 C23 106.7(6) . .
O4 Fe1 N2 C23 -100.8(6) 2_544 .
N1 Fe1 N2 C23 -175.2(6) . .
O3 Fe1 N2 C23 -86.5(6) 2_544 .
C1 Fe1 N2 C23 -92.8(6) 2_544 .
O7 Fe1 N2 C22 -175.8(5) . .
O6 Fe1 N2 C22 -77.8(5) . .
O4 Fe1 N2 C22 74.7(6) 2_544 .
N1 Fe1 N2 C22 0.3(5) . .
O3 Fe1 N2 C22 89.0(5) 2_544 .
C1 Fe1 N2 C22 82.7(5) 2_544 .
O2 C8 O1 Cd1 -12.8(12) 3_565 1_454
C4 C8 O1 Cd1 167.3(6) . 1_454
O4 C1 O3 Fe1 -4.1(7) . 2_554
C2 C1 O3 Fe1 178.8(6) . 2_554
O1W Na1 O2W' O2W -68.8(10) 3_666 .
O1W Na1 O2W' O2W 111.2(10) . .
O2W Na1 O2W' O2W 180.000(2) 3_666 .
O2W' Na1 O2W' O2W 126(99) 3_666 .
O1W Na1 O2W O2W' 124.5(10) 3_666 .
O1W Na1 O2W O2W' -55.5(10) . .
O2W Na1 O2W O2W' -25(100) 3_666 .
O2W' Na1 O2W O2W' 180.000(2) 3_666 .
O3 C1 O4 Fe1 4.7(7) . 2_554
C2 C1 O4 Fe1 -178.2(5) . 2_554
C15 C10 O5 C9 -3.8(10) . .
C11 C10 O5 C9 177.8(6) . .
C6 C9 O5 C10 177.4(6) . .
C12 C13 O6 Fe1 144.9(5) . .
C14 C13 O6 Fe1 -38.2(8) . .
O7 Fe1 O6 C13 -154.6(5) . .
O4 Fe1 O6 C13 -50.6(5) 2_544 .
N1 Fe1 O6 C13 43.0(5) . .
N2 Fe1 O6 C13 115.0(5) . .
O3 Fe1 O6 C13 -38.3(7) 2_544 .
C1 Fe1 O6 C13 -44.9(5) 2_544 .
C26 C25 O7 Fe1 -165.4(5) . .
C24 C25 O7 Fe1 14.7(10) . .
O6 Fe1 O7 C25 -133.1(6) . .
O4 Fe1 O7 C25 133.9(6) 2_544 .
N1 Fe1 O7 C25 -26.6(11) . .
N2 Fe1 O7 C25 -14.5(6) . .
O3 Fe1 O7 C25 74.2(6) 2_544 .
C1 Fe1 O7 C25 103.0(7) 2_544 .
C29 C28 O8 C34 9.1(13) . .
C27 C28 O8 C34 -169.9(9) . .
C35 C34 O8 C28 -178.3(8) . .
O10 C41 O9 Cd1 1.2(11) 4_566 2_646
C37 C41 O9 Cd1 174.3(9) . 2_646
O11 C42 O12 Cd1 -5.5(15) 3_666 .
C39 C42 O12 Cd1 177.1(9) . .
O1 Cd1 O12 C42 -104.1(10) 1_656 .
O10 Cd1 O12 C42 84.7(9) 3_666 .
O13' Cd1 O12 C42 -112.8(11) . .
O9 Cd1 O12 C42 134.6(9) 2_656 .
O13 Cd1 O12 C42 -143.4(11) . .
O11 Cd1 O12 C42 2.7(8) 3_666 .
C41 Cd1 O12 C42 108.1(9) 2_656 .
O1 Cd1 O13 O13' -84.7(14) 1_656 .
O12 Cd1 O13 O13' 81.6(14) . .
O10 Cd1 O13 O13' 162.6(12) 3_666 .
O9 Cd1 O13 O13' -175.2(14) 2_656 .
O11 Cd1 O13 O13' 50.9(16) 3_666 .
C41 Cd1 O13 O13' 175.1(13) 2_656 .
O1 Cd1 O13' O13 91.1(14) 1_656 .
O12 Cd1 O13' O13 -92.2(14) . .
O10 Cd1 O13' O13 -38(2) 3_666 .
O9 Cd1 O13' O13 5.3(16) 2_656 .
O11 Cd1 O13' O13 -137.8(13) 3_666 .
C41 Cd1 O13' O13 -7.1(19) 2_656 .

loop_
_platon_squeeze_void_nr
_platon_squeeze_void_average_x
_platon_squeeze_void_average_y
_platon_squeeze_void_average_z
_platon_squeeze_void_volume
_platon_squeeze_void_count_electrons
_platon_squeeze_void_content
1 0.500 0.000 0.500 552 69 ' '
2 0.500 0.500 1.000 552 69 ' '
3 0.018 0.208 0.834 31 3 ' '
4 0.018 0.291 0.334 31 3 ' '
5 -0.018 0.708 0.666 31 3 ' '
6 0.982 0.791 0.166 31 3 ' '
